data_4126208
loop_
_publ_author_name
'Sun, Bo'
'Balaji, Pandur Venkatesan'
'Kumagai, Naoya'
'Shibasaki, Masakatsu'

_publ_section_title
;
 \a-Halo Amides as Competent Latent Enolates: Direct Catalytic Asymmetric
 Mannich-Type Reaction.
;
_journal_issue 24
_journal_name_full 'Journal of the American Chemical Society'
_journal_page_first 8295
_journal_page_last 8301
_journal_paper_doi 10.1021/jacs.7b03291
_journal_volume 139
_journal_year 2017
_chemical_absolute_configuration 'CHOOSE rm ad rmad syn or unk'
_chemical_formula_moiety 'C21 H23 Cl2 N3 O3'
_chemical_formula_sum 'C21 H23 Cl2 N3 O3'
_chemical_formula_weight 436.34
_space_group_crystal_system orthorhombic
_space_group_IT_number 19
_space_group_name_Hall 'P 2ac 2ab'
_space_group_name_H-M_alt 'P 21 21 21'
_symmetry_space_group_name_Hall 'P 2ac 2ab'
_symmetry_space_group_name_H-M 'P 21 21 21'
_atom_sites_solution_hydrogens geom
_atom_sites_solution_primary direct
_atom_sites_solution_secondary difmap
_cell_angle_alpha 90.0000
_cell_angle_beta 90.0000
_cell_angle_gamma 90.0000
_cell_formula_units_Z 4
_cell_length_a 9.6942(3)
_cell_length_b 10.5648(3)
_cell_length_c 20.0832(6)
_cell_measurement_reflns_used 12807
_cell_measurement_temperature 93
_cell_measurement_theta_max 68.22
_cell_measurement_theta_min 4.18
_cell_volume 2056.87(11)
_computing_cell_refinement 'RAPID AUTO'
_computing_data_collection 'RAPID AUTO (Rigaku, ????)'
_computing_data_reduction 'RAPID AUTO'
_computing_molecular_graphics 'CrystalStructure 4.2.2'
_computing_publication_material 'CrystalStructure 4.2.2 (Rigaku, 2016)'
_computing_structure_refinement 'SHELXL Version 2014/7 (Sheldrick, 2008)'
_computing_structure_solution 'SHELXT Version 2014/5 (Sheldrick, 2014)'
_diffrn_ambient_temperature 93
_diffrn_detector_area_resol_mean 10.000
_diffrn_measured_fraction_theta_full 0.994
_diffrn_measured_fraction_theta_max 0.994
_diffrn_measurement_device_type 'Rigaku R-AXIS RAPID'
_diffrn_measurement_method \w
_diffrn_radiation_type 'Cu K\a'
_diffrn_radiation_wavelength 1.54187
_diffrn_reflns_av_R_equivalents 0.1106
_diffrn_reflns_Laue_measured_fraction_full 0.994
_diffrn_reflns_Laue_measured_fraction_max 0.994
_diffrn_reflns_limit_h_max 10
_diffrn_reflns_limit_h_min -11
_diffrn_reflns_limit_k_max 12
_diffrn_reflns_limit_k_min -12
_diffrn_reflns_limit_l_max 24
_diffrn_reflns_limit_l_min -24
_diffrn_reflns_number 23630
_diffrn_reflns_point_group_measured_fraction_full 0.992
_diffrn_reflns_point_group_measured_fraction_max 0.991
_diffrn_reflns_theta_full 67.687
_diffrn_reflns_theta_max 68.220
_diffrn_reflns_theta_min 4.403
_diffrn_standards_number 0
_exptl_absorpt_coefficient_mu 3.076
_exptl_absorpt_correction_T_max 0.735
_exptl_absorpt_correction_T_min 0.325
_exptl_absorpt_correction_type multi-scan
_exptl_absorpt_process_details 'ABSCOR (Rigaku, 1995)'
_exptl_crystal_colour colorless
_exptl_crystal_density_diffrn 1.409
_exptl_crystal_density_method 'not measured'
_exptl_crystal_description prism
_exptl_crystal_F_000 912.00
_exptl_crystal_size_max 0.200
_exptl_crystal_size_mid 0.200
_exptl_crystal_size_min 0.100
_refine_diff_density_max 0.54
_refine_diff_density_min -0.31
_refine_ls_abs_structure_details
;
 Flack x determined using 1059 quotients [(I+)-(I-)]/[(I+)+(I-)]
 (Parsons, Flack and Wagner, Acta Cryst. B69 (2013) 249-259).
;
_refine_ls_abs_structure_Flack -0.008(11)
_refine_ls_extinction_method none
_refine_ls_goodness_of_fit_ref 1.095
_refine_ls_hydrogen_treatment constr
_refine_ls_number_parameters 262
_refine_ls_number_reflns 3727
_refine_ls_number_restraints 0
_refine_ls_R_factor_all 0.0760
_refine_ls_R_factor_gt 0.0664
_refine_ls_shift/su_max 0.000
_refine_ls_structure_factor_coef Fsqd
_refine_ls_weighting_details 'w = 1/[\s^2^(Fo^2^)+(0.0358P)^2^] where P=(Fo^2^+2Fc^2^)/3'
_refine_ls_weighting_scheme calc
_refine_ls_wR_factor_gt 0.1133
_refine_ls_wR_factor_ref 0.1160
_reflns_Friedel_coverage 0.737
_reflns_Friedel_fraction_full 0.989
_reflns_Friedel_fraction_max 0.987
_reflns_number_gt 3197
_reflns_number_total 3727
_reflns_threshold_expression F^2^>2.0\s(F^2^)
_cod_data_source_file ja7b03291_si_007.cif
_cod_data_source_block 160706SunBo
_cod_depositor_comments 'Adding full bibliography for 4126206--4126208.cif.'
_cod_original_cell_volume 2056.86(11)
_cod_database_code 4126208

loop_
_space_group_symop_id
_space_group_symop_operation_xyz
1 +X,+Y,+Z
2 1/2-X,-Y,1/2+Z
3 1/2+X,1/2-Y,-Z
4 -X,1/2+Y,1/2-Z

loop_
_atom_site_label
_atom_site_type_symbol
_atom_site_fract_x
_atom_site_fract_y
_atom_site_fract_z
_atom_site_U_iso_or_equiv
_atom_site_adp_type
_atom_site_occupancy
_atom_site_site_symmetry_order
_atom_site_calc_flag
_atom_site_refinement_flags_posn
_atom_site_refinement_flags_adp
Cl1 Cl 0.58601(15) 0.03926(13) 0.49224(6) 0.0257(3) Uani 1 1 d . .
Cl2 Cl -0.00999(14) -0.17398(12) 0.61446(6) 0.0266(3) Uani 1 1 d . .
O1 O 0.6152(4) 0.3523(3) 0.67638(16) 0.0231(9) Uani 1 1 d . .
O2 O 0.5338(4) 0.4684(3) 0.58917(15) 0.0244(9) Uani 1 1 d . .
O3 O 0.8125(4) 0.1939(4) 0.53994(16) 0.0249(9) Uani 1 1 d . .
N4 N 0.5009(5) 0.2623(4) 0.58964(18) 0.0182(9) Uani 1 1 d . .
H4 H 0.4564 0.2763 0.5521 0.022 Uiso 1 1 calc R U
N5 N 0.8306(5) 0.1216(4) 0.64436(19) 0.0182(10) Uani 1 1 d . .
N6 N 0.7126(4) -0.0423(4) 0.70690(19) 0.0194(9) Uani 1 1 d . .
C7 C 0.3776(5) 0.0622(4) 0.6149(2) 0.0162(11) Uani 1 1 d . .
C8 C 0.2704(6) 0.0897(5) 0.5719(2) 0.0217(12) Uani 1 1 d . .
H8 H 0.2787 0.1588 0.5419 0.026 Uiso 1 1 calc R U
C9 C 0.8084(5) 0.0461(5) 0.7017(2) 0.0181(11) Uani 1 1 d . .
C10 C 0.2435(6) -0.1114(5) 0.6598(2) 0.0218(13) Uani 1 1 d . .
H10 H 0.2331 -0.1792 0.6906 0.026 Uiso 1 1 calc R U
C11 C 0.6268(6) 0.0580(5) 0.5782(2) 0.0182(11) Uani 1 1 d . .
H11 H 0.6354 -0.0274 0.5992 0.022 Uiso 1 1 calc R U
C12 C 0.5804(7) 0.5916(5) 0.6158(3) 0.0286(14) Uani 1 1 d . .
C13 C 0.7100(6) -0.1020(5) 0.7659(2) 0.0197(12) Uani 1 1 d . .
H13 H 0.6431 -0.1667 0.7719 0.024 Uiso 1 1 calc R U
C14 C 0.1400(6) -0.0825(5) 0.6156(2) 0.0197(11) Uani 1 1 d . .
C15 C 0.9063(6) 0.0764(5) 0.7503(2) 0.0195(12) Uani 1 1 d . .
C16 C 0.8982(6) 0.0151(5) 0.8105(2) 0.0229(12) Uani 1 1 d . .
H16 H 0.9600 0.0348 0.8457 0.027 Uiso 1 1 calc R U
C17 C 0.5131(6) 0.1338(4) 0.6147(2) 0.0170(11) Uani 1 1 d . .
H17 H 0.5429 0.1408 0.6622 0.020 Uiso 1 1 calc R U
C18 C 0.5569(6) 0.3606(4) 0.6231(2) 0.0183(12) Uani 1 1 d . .
C19 C 0.5079(7) 0.6221(5) 0.6798(2) 0.0296(14) Uani 1 1 d . .
H19A H 0.5403 0.7040 0.6966 0.035 Uiso 1 1 calc R U
H19B H 0.4082 0.6261 0.6720 0.035 Uiso 1 1 calc R U
H19C H 0.5278 0.5561 0.7127 0.035 Uiso 1 1 calc R U
C20 C 0.7965(6) -0.0769(5) 0.8183(2) 0.0201(12) Uani 1 1 d . .
H20 H 0.7873 -0.1214 0.8592 0.024 Uiso 1 1 calc R U
C21 C 0.7656(6) 0.1279(5) 0.5843(2) 0.0193(12) Uani 1 1 d . .
C22 C 0.9392(6) 0.2167(5) 0.6587(2) 0.0239(13) Uani 1 1 d . .
H22A H 0.8983 0.3019 0.6642 0.029 Uiso 1 1 calc R U
H22B H 1.0077 0.2196 0.6222 0.029 Uiso 1 1 calc R U
C23 C 0.3627(5) -0.0404(5) 0.6588(2) 0.0195(11) Uani 1 1 d . .
H23 H 0.4360 -0.0611 0.6883 0.023 Uiso 1 1 calc R U
C24 C 1.0067(6) 0.1723(5) 0.7237(2) 0.0237(12) Uani 1 1 d . .
H24A H 1.0978 0.1334 0.7151 0.028 Uiso 1 1 calc R U
H24B H 1.0182 0.2436 0.7552 0.028 Uiso 1 1 calc R U
C25 C 0.1510(6) 0.0176(5) 0.5721(2) 0.0219(13) Uani 1 1 d . .
H25 H 0.0776 0.0372 0.5425 0.026 Uiso 1 1 calc R U
C26 C 0.5352(9) 0.6841(5) 0.5626(3) 0.051(2) Uani 1 1 d . .
H26A H 0.5617 0.7701 0.5757 0.061 Uiso 1 1 calc R U
H26B H 0.5799 0.6625 0.5203 0.061 Uiso 1 1 calc R U
H26C H 0.4348 0.6797 0.5573 0.061 Uiso 1 1 calc R U
C27 C 0.7364(7) 0.5904(7) 0.6248(4) 0.058(2) Uani 1 1 d . .
H27A H 0.7667 0.6722 0.6425 0.070 Uiso 1 1 calc R U
H27B H 0.7620 0.5230 0.6560 0.070 Uiso 1 1 calc R U
H27C H 0.7808 0.5751 0.5817 0.070 Uiso 1 1 calc R U

loop_
_atom_site_aniso_label
_atom_site_aniso_U_11
_atom_site_aniso_U_22
_atom_site_aniso_U_33
_atom_site_aniso_U_23
_atom_site_aniso_U_13
_atom_site_aniso_U_12
Cl1 0.0346(8) 0.0273(7) 0.0151(6) -0.0029(5) -0.0004(5) -0.0015(6)
Cl2 0.0242(7) 0.0244(7) 0.0311(7) 0.0035(5) 0.0008(6) -0.0074(6)
O1 0.026(2) 0.0161(19) 0.027(2) -0.0032(15) -0.0070(17) 0.0005(17)
O2 0.041(3) 0.0142(18) 0.0183(17) 0.0013(14) 0.0000(16) -0.0043(18)
O3 0.027(2) 0.025(2) 0.0229(19) 0.0085(16) 0.0023(17) -0.0018(19)
N4 0.027(3) 0.012(2) 0.0152(19) 0.0015(16) -0.0067(18) -0.002(2)
N5 0.022(3) 0.016(2) 0.017(2) 0.0016(17) 0.0016(18) -0.004(2)
N6 0.020(2) 0.020(2) 0.018(2) 0.0016(18) 0.0016(18) -0.001(2)
C7 0.022(3) 0.012(2) 0.014(2) -0.004(2) 0.002(2) -0.001(2)
C8 0.029(4) 0.017(3) 0.019(3) 0.003(2) 0.000(2) -0.003(3)
C9 0.021(3) 0.018(3) 0.016(2) 0.002(2) 0.002(2) 0.005(2)
C10 0.030(4) 0.017(3) 0.018(3) 0.004(2) 0.003(2) -0.003(2)
C11 0.028(3) 0.013(3) 0.013(2) 0.001(2) -0.002(2) 0.001(2)
C12 0.042(4) 0.014(3) 0.030(3) -0.004(2) 0.005(3) -0.011(3)
C13 0.018(3) 0.019(3) 0.022(3) 0.003(2) 0.005(2) 0.001(2)
C14 0.021(3) 0.016(3) 0.022(2) -0.003(2) 0.001(2) -0.007(2)
C15 0.022(3) 0.015(3) 0.021(3) -0.005(2) 0.004(2) -0.001(2)
C16 0.024(3) 0.027(3) 0.018(2) -0.001(2) -0.002(2) 0.003(3)
C17 0.026(3) 0.013(2) 0.013(2) 0.0007(18) -0.001(2) -0.004(2)
C18 0.021(3) 0.012(3) 0.021(3) 0.000(2) 0.006(2) 0.000(2)
C19 0.044(4) 0.018(3) 0.027(3) -0.004(2) -0.001(3) -0.001(3)
C20 0.024(3) 0.018(3) 0.018(3) 0.004(2) 0.002(2) 0.006(2)
C21 0.026(3) 0.014(3) 0.018(3) -0.001(2) 0.003(2) 0.005(2)
C22 0.025(3) 0.021(3) 0.026(3) 0.002(2) 0.001(2) -0.004(3)
C23 0.022(3) 0.018(3) 0.018(2) 0.002(2) -0.004(2) 0.003(3)
C24 0.024(3) 0.024(3) 0.023(3) -0.001(2) -0.003(2) -0.009(3)
C25 0.024(3) 0.024(3) 0.017(2) 0.002(2) -0.006(2) 0.000(3)
C26 0.107(7) 0.016(3) 0.029(3) 0.002(2) 0.006(4) -0.008(4)
C27 0.039(5) 0.037(4) 0.100(6) -0.019(4) 0.018(4) -0.020(4)

loop_
_atom_type_symbol
_atom_type_description
_atom_type_scat_dispersion_real
_atom_type_scat_dispersion_imag
_atom_type_scat_source
C C 0.0181 0.0091
;
International Tables for Crystallography
(Vol. C, Tables 4.2.6.8 and 6.1.1.4)
;
H H 0.0000 0.0000
;
International Tables for Crystallography
(Vol. C, Table 6.1.1.4)
;
Cl Cl 0.3639 0.7018
;
International Tables for Crystallography
(Vol. C, Tables 4.2.6.8 and 6.1.1.4)
;
N N 0.0311 0.0180
;
International Tables for Crystallography
(Vol. C, Tables 4.2.6.8 and 6.1.1.4)
;
O O 0.0492 0.0322
;
International Tables for Crystallography
(Vol. C, Tables 4.2.6.8 and 6.1.1.4)
;

loop_
_geom_angle_atom_site_label_1
_geom_angle_atom_site_label_2
_geom_angle_atom_site_label_3
_geom_angle
C18 O2 C12 120.7(4)
C18 N4 C17 120.9(4)
C18 N4 H4 119.6
C17 N4 H4 119.6
C21 N5 C9 132.6(5)
C21 N5 C22 117.9(4)
C9 N5 C22 109.3(4)
C9 N6 C13 114.5(4)
C8 C7 C23 118.5(5)
C8 C7 C17 123.0(4)
C23 C7 C17 118.4(5)
C7 C8 C25 120.7(5)
C7 C8 H8 119.7
C25 C8 H8 119.7
N6 C9 C15 125.7(4)
N6 C9 N5 124.7(4)
C15 C9 N5 109.6(5)
C14 C10 C23 118.8(5)
C14 C10 H10 120.6
C23 C10 H10 120.6
C21 C11 C17 109.7(4)
C21 C11 Cl1 109.0(3)
C17 C11 Cl1 111.0(4)
C21 C11 H11 109.1
C17 C11 H11 109.1
Cl1 C11 H11 109.1
O2 C12 C19 110.9(4)
O2 C12 C26 103.0(4)
C19 C12 C26 109.3(5)
O2 C12 C27 109.8(5)
C19 C12 C27 111.5(5)
C26 C12 C27 112.1(6)
N6 C13 C20 125.1(5)
N6 C13 H13 117.4
C20 C13 H13 117.4
C10 C14 C25 121.6(5)
C10 C14 Cl2 119.5(4)
C25 C14 Cl2 118.8(4)
C16 C15 C9 117.9(5)
C16 C15 C24 131.9(5)
C9 C15 C24 110.2(4)
C15 C16 C20 118.0(5)
C15 C16 H16 121.0
C20 C16 H16 121.0
N4 C17 C7 113.4(5)
N4 C17 C11 112.2(4)
C7 C17 C11 111.2(4)
N4 C17 H17 106.5
C7 C17 H17 106.5
C11 C17 H17 106.5
O1 C18 O2 125.9(4)
O1 C18 N4 124.8(4)
O2 C18 N4 109.3(4)
C12 C19 H19A 109.5
C12 C19 H19B 109.5
H19A C19 H19B 109.5
C12 C19 H19C 109.5
H19A C19 H19C 109.5
H19B C19 H19C 109.5
C13 C20 C16 118.7(5)
C13 C20 H20 120.6
C16 C20 H20 120.6
O3 C21 N5 120.2(5)
O3 C21 C11 122.8(5)
N5 C21 C11 116.9(4)
N5 C22 C24 105.1(4)
N5 C22 H22A 110.7
C24 C22 H22A 110.7
N5 C22 H22B 110.7
C24 C22 H22B 110.7
H22A C22 H22B 108.8
C10 C23 C7 121.0(5)
C10 C23 H23 119.5
C7 C23 H23 119.5
C15 C24 C22 103.4(4)
C15 C24 H24A 111.1
C22 C24 H24A 111.1
C15 C24 H24B 111.1
C22 C24 H24B 111.1
H24A C24 H24B 109.0
C14 C25 C8 119.3(5)
C14 C25 H25 120.3
C8 C25 H25 120.3
C12 C26 H26A 109.5
C12 C26 H26B 109.5
H26A C26 H26B 109.5
C12 C26 H26C 109.5
H26A C26 H26C 109.5
H26B C26 H26C 109.5
C12 C27 H27A 109.5
C12 C27 H27B 109.5
H27A C27 H27B 109.5
C12 C27 H27C 109.5
H27A C27 H27C 109.5
H27B C27 H27C 109.5

loop_
_geom_bond_atom_site_label_1
_geom_bond_atom_site_label_2
_geom_bond_distance
Cl1 C11 1.781(5)
Cl2 C14 1.746(5)
O1 C18 1.213(6)
O2 C18 1.346(6)
O2 C12 1.478(6)
O3 C21 1.219(6)
N4 C18 1.352(6)
N4 C17 1.453(6)
N4 H4 0.8800
N5 C21 1.362(6)
N5 C9 1.417(6)
N5 C22 1.483(6)
N6 C9 1.321(6)
N6 C13 1.343(6)
C7 C8 1.383(7)
C7 C23 1.404(7)
C7 C17 1.516(7)
C8 C25 1.385(7)
C8 H8 0.9500
C9 C15 1.399(7)
C10 C14 1.376(7)
C10 C23 1.378(7)
C10 H10 0.9500
C11 C21 1.540(7)
C11 C17 1.547(7)
C11 H11 1.0000
C12 C19 1.500(7)
C12 C26 1.514(8)
C12 C27 1.523(9)
C13 C20 1.371(7)
C13 H13 0.9500
C14 C25 1.376(7)
C15 C16 1.373(7)
C15 C24 1.503(7)
C16 C20 1.393(7)
C16 H16 0.9500
C17 H17 1.0000
C19 H19A 0.9800
C19 H19B 0.9800
C19 H19C 0.9800
C20 H20 0.9500
C22 C24 1.534(7)
C22 H22A 0.9900
C22 H22B 0.9900
C23 H23 0.9500
C24 H24A 0.9900
C24 H24B 0.9900
C25 H25 0.9500
C26 H26A 0.9800
C26 H26B 0.9800
C26 H26C 0.9800
C27 H27A 0.9800
C27 H27B 0.9800
C27 H27C 0.9800

loop_
_geom_torsion_atom_site_label_1
_geom_torsion_atom_site_label_2
_geom_torsion_atom_site_label_3
_geom_torsion_atom_site_label_4
_geom_torsion
C23 C7 C8 C25 0.0(7)
C17 C7 C8 C25 177.0(4)
C13 N6 C9 C15 2.8(7)
C13 N6 C9 N5 -179.9(5)
C21 N5 C9 N6 1.6(9)
C22 N5 C9 N6 175.7(5)
C21 N5 C9 C15 179.3(5)
C22 N5 C9 C15 -6.6(5)
C18 O2 C12 C19 -63.6(7)
C18 O2 C12 C26 179.5(5)
C18 O2 C12 C27 60.0(6)
C9 N6 C13 C20 0.3(7)
C23 C10 C14 C25 -2.1(8)
C23 C10 C14 Cl2 178.3(4)
N6 C9 C15 C16 -4.3(8)
N5 C9 C15 C16 178.0(5)
N6 C9 C15 C24 174.2(5)
N5 C9 C15 C24 -3.5(6)
C9 C15 C16 C20 2.6(8)
C24 C15 C16 C20 -175.5(5)
C18 N4 C17 C7 131.9(5)
C18 N4 C17 C11 -101.1(5)
C8 C7 C17 N4 26.3(7)
C23 C7 C17 N4 -156.6(4)
C8 C7 C17 C11 -101.2(5)
C23 C7 C17 C11 75.9(5)
C21 C11 C17 N4 56.9(5)
Cl1 C11 C17 N4 -63.6(5)
C21 C11 C17 C7 -175.0(4)
Cl1 C11 C17 C7 64.6(4)
C12 O2 C18 O1 -0.1(8)
C12 O2 C18 N4 178.0(4)
C17 N4 C18 O1 -3.1(8)
C17 N4 C18 O2 178.8(4)
N6 C13 C20 C16 -1.7(8)
C15 C16 C20 C13 0.1(8)
C9 N5 C21 O3 -173.2(5)
C22 N5 C21 O3 13.1(7)
C9 N5 C21 C11 11.9(8)
C22 N5 C21 C11 -161.8(4)
C17 C11 C21 O3 -99.7(5)
Cl1 C11 C21 O3 21.9(6)
C17 C11 C21 N5 75.0(5)
Cl1 C11 C21 N5 -163.3(4)
C21 N5 C22 C24 -171.3(4)
C9 N5 C22 C24 13.6(5)
C14 C10 C23 C7 1.8(7)
C8 C7 C23 C10 -0.8(7)
C17 C7 C23 C10 -178.0(4)
C16 C15 C24 C22 -170.2(6)
C9 C15 C24 C22 11.6(6)
N5 C22 C24 C15 -14.8(5)
C10 C14 C25 C8 1.3(8)
Cl2 C14 C25 C8 -179.1(4)
C7 C8 C25 C14 -0.2(8)
